data_4505454
loop_
_publ_author_name
'Tarafdar, Pradip K.'
'Reddy, S. Thirupathi'
'Swamy, Musti J.'

_publ_section_title
;
 Nonclassical Odd--even Alternation in Mixed-Chain Diacylethanolamines:
 Implications of Polymorphism
;
_journal_issue 3
_journal_name_full 'Crystal Growth &amp; Design'
_journal_page_first 1132
_journal_paper_doi 10.1021/cg200698t
_journal_volume 12
_journal_year 2012
_chemical_formula_moiety 'C32 H63 N O3'
_chemical_formula_sum 'C32 H63 N O3'
_chemical_formula_weight 509.83
_chemical_name_systematic
;
 ?
;
_space_group_IT_number 29
_symmetry_cell_setting orthorhombic
_symmetry_space_group_name_Hall 'P 2c -2ac'
_symmetry_space_group_name_H-M 'P c a 21'
_atom_sites_solution_hydrogens geom
_atom_sites_solution_primary direct
_atom_sites_solution_secondary difmap
_audit_creation_method SHELXL-97
_cell_angle_alpha 90.00
_cell_angle_beta 90.00
_cell_angle_gamma 90.00
_cell_formula_units_Z 4
_cell_length_a 9.087(5)
_cell_length_b 4.925(3)
_cell_length_c 74.87(4)
_cell_measurement_reflns_used 2736
_cell_measurement_temperature 298(2)
_cell_measurement_theta_max 23.53
_cell_measurement_theta_min 2.18
_cell_volume 3351(3)
_computing_cell_refinement 'Bruker SMART'
_computing_data_collection 'Bruker SMART'
_computing_data_reduction 'Bruker SAINT'
_computing_molecular_graphics 'Bruker SHELXTL'
_computing_publication_material 'Bruker SHELXTL'
_computing_structure_refinement 'SHELXL-97 (Sheldrick, 1997)'
_computing_structure_solution 'Bruker SHELXTL'
_diffrn_ambient_temperature 298(2)
_diffrn_measured_fraction_theta_full 0.995
_diffrn_measured_fraction_theta_max 0.995
_diffrn_measurement_device_type 'CCD area detector'
_diffrn_measurement_method 'phi and omega scans'
_diffrn_radiation_monochromator graphite
_diffrn_radiation_source 'fine-focus sealed tube'
_diffrn_radiation_type MoK\a
_diffrn_radiation_wavelength 0.71073
_diffrn_reflns_av_R_equivalents 0.1125
_diffrn_reflns_av_sigmaI/netI 0.1626
_diffrn_reflns_limit_h_max 10
_diffrn_reflns_limit_h_min -10
_diffrn_reflns_limit_k_max 5
_diffrn_reflns_limit_k_min -5
_diffrn_reflns_limit_l_max 87
_diffrn_reflns_limit_l_min -86
_diffrn_reflns_number 20903
_diffrn_reflns_theta_full 24.81
_diffrn_reflns_theta_max 24.81
_diffrn_reflns_theta_min 1.09
_exptl_absorpt_coefficient_mu 0.063
_exptl_absorpt_correction_T_max 0.9950
_exptl_absorpt_correction_T_min 0.9778
_exptl_absorpt_correction_type empirical
_exptl_absorpt_process_details Bruckersadbas
_exptl_crystal_colour colorless
_exptl_crystal_density_diffrn 1.011
_exptl_crystal_density_method 'not measured'
_exptl_crystal_description Plate
_exptl_crystal_F_000 1144
_exptl_crystal_size_max 0.36
_exptl_crystal_size_mid 0.28
_exptl_crystal_size_min 0.08
_refine_diff_density_max 0.200
_refine_diff_density_min -0.208
_refine_diff_density_rms 0.046
_refine_ls_abs_structure_details 'Flack H D (1983), Acta Cryst. A39, 876-881'
_refine_ls_abs_structure_Flack 10(4)
_refine_ls_extinction_method none
_refine_ls_goodness_of_fit_ref 1.032
_refine_ls_hydrogen_treatment mixed
_refine_ls_matrix_type full
_refine_ls_number_parameters 327
_refine_ls_number_reflns 5666
_refine_ls_number_restraints 3
_refine_ls_restrained_S_all 1.063
_refine_ls_R_factor_all 0.1852
_refine_ls_R_factor_gt 0.1085
_refine_ls_shift/su_max 0.001
_refine_ls_shift/su_mean 0.000
_refine_ls_structure_factor_coef Fsqd
_refine_ls_weighting_details 'calc w=1/[\s^2^(Fo^2^)+(0.0000P)^2^+4.0940P] where P=(Fo^2^+2Fc^2^)/3'
_refine_ls_weighting_scheme calc
_refine_ls_wR_factor_gt 0.2216
_refine_ls_wR_factor_ref 0.2630
_reflns_number_gt 3006
_reflns_number_total 5666
_reflns_threshold_expression >2sigma(I)
_cod_data_source_file cg200698t_si_004.cif
_cod_data_source_block npom
_cod_depositor_comments
;
The following automatic conversions were performed:

'_symmetry_cell_setting' value 'Orthorhombic' changed to
'orthorhombic' according to
/home/saulius/struct/CIF-dictionaries/cif_core.dic dictionary named
'cif_core.dic' version 2.4.1 from 2010-06-29.

Automatic conversion script
Id: cif_fix_values 1715 2011-07-08 13:25:40Z adriana 
;
_cod_original_sg_symbol_H-M 'Pca2(1) '
_cod_database_code 4505454

loop_
_symmetry_equiv_pos_as_xyz
'x, y, z'
'-x, -y, z+1/2'
'-x+1/2, y, z+1/2'
'x+1/2, -y, z'

loop_
_atom_site_label
_atom_site_type_symbol
_atom_site_fract_x
_atom_site_fract_y
_atom_site_fract_z
_atom_site_U_iso_or_equiv
_atom_site_adp_type
_atom_site_occupancy
_atom_site_symmetry_multiplicity
_atom_site_calc_flag
_atom_site_refinement_flags
O1 O 0.6320(10) 0.043(2) 0.32330(12) 0.187(5) Uani 1 1 d .
O2 O 0.6850(8) 0.3419(16) 0.30475(8) 0.118(3) Uani 1 1 d .
O3 O 0.4698(5) 0.5576(8) 0.25388(7) 0.0573(13) Uani 1 1 d .
N1 N 0.5114(5) 0.1252(9) 0.26236(7) 0.0391(12) Uani 1 1 d D
H1 H 0.4845 -0.0981 0.2605 0.047 Uiso 1 1 d RD
C1 C 1.7496(10) 0.310(2) 0.50270(11) 0.094(3) Uani 1 1 d .
H1A H 1.7378 0.5017 0.5045 0.141 Uiso 1 1 calc R
H1B H 1.8363 0.2772 0.4957 0.141 Uiso 1 1 calc R
H1C H 1.7592 0.2211 0.5141 0.141 Uiso 1 1 calc R
C2 C 1.6125(9) 0.1958(16) 0.49272(9) 0.064(2) Uani 1 1 d .
H2A H 1.6211 -0.0002 0.4921 0.077 Uiso 1 1 calc R
H2B H 1.5254 0.2371 0.4997 0.077 Uiso 1 1 calc R
C3 C 1.5915(8) 0.3046(16) 0.47421(9) 0.058(2) Uani 1 1 d .
H3A H 1.6801 0.2680 0.4674 0.070 Uiso 1 1 calc R
H3B H 1.5807 0.5002 0.4750 0.070 Uiso 1 1 calc R
C4 C 1.4613(8) 0.1919(15) 0.46397(10) 0.058(2) Uani 1 1 d .
H4A H 1.3729 0.2252 0.4709 0.069 Uiso 1 1 calc R
H4B H 1.4731 -0.0033 0.4630 0.069 Uiso 1 1 calc R
C5 C 1.4389(8) 0.3069(15) 0.44535(9) 0.057(2) Uani 1 1 d .
H5A H 1.5266 0.2716 0.4383 0.068 Uiso 1 1 calc R
H5B H 1.4276 0.5022 0.4462 0.068 Uiso 1 1 calc R
C6 C 1.3066(8) 0.1915(15) 0.43552(9) 0.055(2) Uani 1 1 d .
H6A H 1.2191 0.2258 0.4426 0.066 Uiso 1 1 calc R
H6B H 1.3183 -0.0038 0.4346 0.066 Uiso 1 1 calc R
C7 C 1.2834(8) 0.3080(15) 0.41686(9) 0.0516(19) Uani 1 1 d .
H7A H 1.2725 0.5033 0.4179 0.062 Uiso 1 1 calc R
H7B H 1.3713 0.2737 0.4099 0.062 Uiso 1 1 calc R
C8 C 1.1516(9) 0.1969(15) 0.40667(10) 0.059(2) Uani 1 1 d .
H8A H 1.1626 0.0016 0.4057 0.070 Uiso 1 1 calc R
H8B H 1.0638 0.2314 0.4137 0.070 Uiso 1 1 calc R
C9 C 1.1281(8) 0.3109(15) 0.38819(8) 0.055(2) Uani 1 1 d .
H9A H 1.2158 0.2758 0.3812 0.066 Uiso 1 1 calc R
H9B H 1.1175 0.5064 0.3892 0.066 Uiso 1 1 calc R
C10 C 0.9956(9) 0.2005(16) 0.37798(9) 0.059(2) Uani 1 1 d .
H10A H 1.0063 0.0054 0.3768 0.071 Uiso 1 1 calc R
H10B H 0.9076 0.2342 0.3850 0.071 Uiso 1 1 calc R
C11 C 0.9745(8) 0.3214(14) 0.35959(8) 0.0504(19) Uani 1 1 d .
H11A H 1.0632 0.2889 0.3527 0.060 Uiso 1 1 calc R
H11B H 0.9638 0.5164 0.3609 0.060 Uiso 1 1 calc R
C12 C 0.8439(9) 0.2152(18) 0.34894(10) 0.064(2) Uani 1 1 d .
H12A H 0.8538 0.0201 0.3477 0.077 Uiso 1 1 calc R
H12B H 0.7547 0.2498 0.3557 0.077 Uiso 1 1 calc R
C13 C 0.8272(8) 0.3365(16) 0.33080(9) 0.058(2) Uani 1 1 d .
H13A H 0.8123 0.5303 0.3322 0.070 Uiso 1 1 calc R
H13B H 0.9191 0.3116 0.3244 0.070 Uiso 1 1 calc R
C14 C 0.7063(8) 0.2286(17) 0.31948(10) 0.058(2) Uani 1 1 d .
C15 C 0.5681(11) 0.252(2) 0.29290(12) 0.107(4) Uani 1 1 d .
H15A H 0.5220 0.0903 0.2978 0.128 Uiso 1 1 calc R
H15B H 0.4937 0.3921 0.2920 0.128 Uiso 1 1 calc R
C16 C 0.6262(9) 0.1923(16) 0.27549(10) 0.066(2) Uani 1 1 d .
H16A H 0.6940 0.0409 0.2764 0.079 Uiso 1 1 calc R
H16B H 0.6812 0.3484 0.2713 0.079 Uiso 1 1 calc R
C17 C 0.4443(6) 0.3116(11) 0.25221(8) 0.0337(14) Uani 1 1 d .
C18 C 0.3307(6) 0.2073(12) 0.23898(8) 0.0357(15) Uani 1 1 d .
H18A H 0.2332 0.2641 0.2427 0.043 Uiso 1 1 calc R
H18B H 0.3328 0.0104 0.2388 0.043 Uiso 1 1 calc R
C19 C 0.3631(7) 0.3183(11) 0.22010(8) 0.0339(15) Uani 1 1 d .
H19A H 0.2798 0.2777 0.2124 0.041 Uiso 1 1 calc R
H19B H 0.3720 0.5143 0.2208 0.041 Uiso 1 1 calc R
C20 C 0.5034(7) 0.2030(13) 0.21139(8) 0.0421(16) Uani 1 1 d .
H20A H 0.5874 0.2483 0.2188 0.051 Uiso 1 1 calc R
H20B H 0.4959 0.0067 0.2109 0.051 Uiso 1 1 calc R
C21 C 0.5303(7) 0.3108(12) 0.19251(8) 0.0400(16) Uani 1 1 d .
H21A H 0.5424 0.5063 0.1931 0.048 Uiso 1 1 calc R
H21B H 0.4437 0.2744 0.1853 0.048 Uiso 1 1 calc R
C22 C 0.6645(8) 0.1897(12) 0.18308(8) 0.0411(17) Uani 1 1 d .
H22A H 0.7508 0.2207 0.1904 0.049 Uiso 1 1 calc R
H22B H 0.6510 -0.0051 0.1821 0.049 Uiso 1 1 calc R
C23 C 0.6929(7) 0.3058(13) 0.16454(8) 0.0382(16) Uani 1 1 d .
H23A H 0.7061 0.5006 0.1656 0.046 Uiso 1 1 calc R
H23B H 0.6063 0.2753 0.1573 0.046 Uiso 1 1 calc R
C24 C 0.8263(8) 0.1881(13) 0.15481(9) 0.0441(18) Uani 1 1 d .
H24A H 0.9132 0.2187 0.1621 0.053 Uiso 1 1 calc R
H24B H 0.8132 -0.0066 0.1537 0.053 Uiso 1 1 calc R
C25 C 0.8525(8) 0.3079(14) 0.13629(9) 0.0479(18) Uani 1 1 d .
H25A H 0.8665 0.5023 0.1375 0.057 Uiso 1 1 calc R
H25B H 0.7650 0.2791 0.1291 0.057 Uiso 1 1 calc R
C26 C 0.9852(7) 0.1885(13) 0.12636(9) 0.0453(17) Uani 1 1 d .
H26A H 1.0727 0.2192 0.1335 0.054 Uiso 1 1 calc R
H26B H 0.9717 -0.0062 0.1253 0.054 Uiso 1 1 calc R
C27 C 1.0109(7) 0.3040(15) 0.10789(8) 0.0484(18) Uani 1 1 d .
H27A H 1.0239 0.4988 0.1089 0.058 Uiso 1 1 calc R
H27B H 0.9235 0.2726 0.1007 0.058 Uiso 1 1 calc R
C28 C 1.1440(7) 0.1859(15) 0.09794(8) 0.0476(18) Uani 1 1 d .
H28A H 1.2317 0.2185 0.1050 0.057 Uiso 1 1 calc R
H28B H 1.1315 -0.0091 0.0969 0.057 Uiso 1 1 calc R
C29 C 1.1674(8) 0.3025(16) 0.07942(9) 0.057(2) Uani 1 1 d .
H29A H 1.0793 0.2688 0.0724 0.068 Uiso 1 1 calc R
H29B H 1.1782 0.4977 0.0805 0.068 Uiso 1 1 calc R
C30 C 1.2983(8) 0.1938(15) 0.06912(10) 0.058(2) Uani 1 1 d .
H30A H 1.2890 -0.0021 0.0684 0.069 Uiso 1 1 calc R
H30B H 1.3864 0.2326 0.0760 0.069 Uiso 1 1 calc R
C31 C 1.3216(9) 0.3019(16) 0.05016(10) 0.066(2) Uani 1 1 d .
H31A H 1.2348 0.2605 0.0431 0.080 Uiso 1 1 calc R
H31B H 1.3306 0.4980 0.0507 0.080 Uiso 1 1 calc R
C32 C 1.4536(10) 0.1899(19) 0.04076(11) 0.084(3) Uani 1 1 d .
H32A H 1.4375 0.0018 0.0380 0.126 Uiso 1 1 calc R
H32B H 1.5384 0.2073 0.0483 0.126 Uiso 1 1 calc R
H32C H 1.4697 0.2889 0.0299 0.126 Uiso 1 1 calc R

loop_
_atom_site_aniso_label
_atom_site_aniso_U_11
_atom_site_aniso_U_22
_atom_site_aniso_U_33
_atom_site_aniso_U_23
_atom_site_aniso_U_13
_atom_site_aniso_U_12
O1 0.177(8) 0.219(9) 0.165(8) 0.121(7) -0.123(7) -0.152(8)
O2 0.117(6) 0.190(7) 0.046(3) 0.037(4) -0.044(4) -0.080(5)
O3 0.072(3) 0.026(2) 0.074(3) -0.001(2) -0.005(3) -0.004(2)
N1 0.042(3) 0.026(2) 0.050(3) 0.002(2) -0.025(3) -0.002(2)
C1 0.073(6) 0.147(9) 0.062(6) -0.003(7) -0.024(4) -0.011(7)
C2 0.070(5) 0.068(5) 0.054(5) 0.003(4) -0.017(4) -0.005(5)
C3 0.058(5) 0.070(5) 0.046(5) 0.003(4) -0.006(4) 0.008(4)
C4 0.041(4) 0.063(5) 0.069(5) 0.000(4) -0.014(4) 0.005(4)
C5 0.054(5) 0.065(5) 0.051(5) -0.004(4) -0.005(4) 0.008(4)
C6 0.055(5) 0.051(4) 0.059(5) 0.004(4) -0.013(4) -0.010(4)
C7 0.040(4) 0.063(5) 0.052(4) -0.007(4) -0.007(3) -0.005(4)
C8 0.056(5) 0.057(5) 0.062(5) -0.009(4) -0.007(4) -0.004(4)
C9 0.048(4) 0.071(5) 0.046(5) 0.006(4) -0.007(3) -0.010(4)
C10 0.060(5) 0.065(5) 0.051(5) -0.006(4) -0.010(4) 0.001(4)
C11 0.048(4) 0.054(4) 0.049(4) 0.000(4) -0.006(3) -0.015(4)
C12 0.048(5) 0.085(6) 0.059(5) -0.012(5) -0.004(4) -0.006(4)
C13 0.033(4) 0.090(6) 0.051(5) -0.003(4) -0.014(3) -0.004(4)
C14 0.039(4) 0.076(6) 0.058(5) 0.018(4) 0.003(4) -0.017(4)
C15 0.087(7) 0.172(11) 0.062(6) 0.003(7) 0.000(5) -0.076(7)
C16 0.078(6) 0.060(5) 0.060(5) -0.011(4) -0.016(4) -0.008(4)
C17 0.045(4) 0.029(3) 0.026(3) 0.002(3) 0.016(3) -0.001(3)
C18 0.031(3) 0.038(4) 0.038(4) -0.011(3) 0.004(3) -0.005(3)
C19 0.038(4) 0.017(3) 0.046(4) 0.009(3) -0.012(3) 0.003(3)
C20 0.035(3) 0.044(4) 0.047(4) -0.007(3) 0.009(3) 0.006(3)
C21 0.041(4) 0.038(3) 0.041(4) 0.000(3) -0.001(3) 0.011(3)
C22 0.050(4) 0.028(3) 0.045(4) -0.005(3) 0.002(3) -0.007(3)
C23 0.036(4) 0.037(4) 0.041(4) -0.005(3) 0.003(3) 0.002(3)
C24 0.048(4) 0.035(4) 0.050(4) -0.001(4) 0.008(3) 0.004(3)
C25 0.041(4) 0.052(4) 0.050(4) 0.006(4) 0.013(3) 0.003(4)
C26 0.043(4) 0.043(4) 0.050(4) -0.003(3) 0.011(4) 0.002(3)
C27 0.036(4) 0.063(5) 0.046(4) -0.003(4) 0.011(3) 0.004(4)
C28 0.034(4) 0.060(4) 0.048(4) -0.005(4) 0.020(3) -0.001(4)
C29 0.043(4) 0.084(6) 0.044(4) -0.007(4) 0.016(3) 0.012(4)
C30 0.054(5) 0.051(5) 0.068(5) 0.001(4) 0.022(4) 0.013(4)
C31 0.065(5) 0.076(6) 0.058(5) 0.002(4) 0.029(4) -0.009(4)
C32 0.067(6) 0.120(8) 0.065(6) -0.014(6) 0.027(4) -0.002(6)

loop_
_atom_type_symbol
_atom_type_description
_atom_type_scat_dispersion_real
_atom_type_scat_dispersion_imag
_atom_type_scat_source
C C 0.0033 0.0016 'International Tables Vol C Tables 4.2.6.8 and 6.1.1.4'
H H 0.0000 0.0000 'International Tables Vol C Tables 4.2.6.8 and 6.1.1.4'
N N 0.0061 0.0033 'International Tables Vol C Tables 4.2.6.8 and 6.1.1.4'
O O 0.0106 0.0060 'International Tables Vol C Tables 4.2.6.8 and 6.1.1.4'

loop_
_geom_angle_atom_site_label_1
_geom_angle_atom_site_label_2
_geom_angle_atom_site_label_3
_geom_angle
C14 O2 C15 121.0(7)
C17 N1 C16 123.2(5)
C17 N1 H1 119.8
C16 N1 H1 116.9
C2 C1 H1A 109.5
C2 C1 H1B 109.5
H1A C1 H1B 109.5
C2 C1 H1C 109.5
H1A C1 H1C 109.5
H1B C1 H1C 109.5
C3 C2 C1 114.6(7)
C3 C2 H2A 108.6
C1 C2 H2A 108.6
C3 C2 H2B 108.6
C1 C2 H2B 108.6
H2A C2 H2B 107.6
C2 C3 C4 115.9(7)
C2 C3 H3A 108.3
C4 C3 H3A 108.3
C2 C3 H3B 108.3
C4 C3 H3B 108.3
H3A C3 H3B 107.4
C3 C4 C5 115.6(7)
C3 C4 H4A 108.4
C5 C4 H4A 108.4
C3 C4 H4B 108.4
C5 C4 H4B 108.4
H4A C4 H4B 107.4
C4 C5 C6 114.3(7)
C4 C5 H5A 108.7
C6 C5 H5A 108.7
C4 C5 H5B 108.7
C6 C5 H5B 108.7
H5A C5 H5B 107.6
C5 C6 C7 114.3(6)
C5 C6 H6A 108.7
C7 C6 H6A 108.7
C5 C6 H6B 108.7
C7 C6 H6B 108.7
H6A C6 H6B 107.6
C8 C7 C6 115.6(6)
C8 C7 H7A 108.4
C6 C7 H7A 108.4
C8 C7 H7B 108.4
C6 C7 H7B 108.4
H7A C7 H7B 107.4
C9 C8 C7 116.0(7)
C9 C8 H8A 108.3
C7 C8 H8A 108.3
C9 C8 H8B 108.3
C7 C8 H8B 108.3
H8A C8 H8B 107.4
C8 C9 C10 116.0(6)
C8 C9 H9A 108.3
C10 C9 H9A 108.3
C8 C9 H9B 108.3
C10 C9 H9B 108.3
H9A C9 H9B 107.4
C11 C10 C9 114.6(6)
C11 C10 H10A 108.6
C9 C10 H10A 108.6
C11 C10 H10B 108.6
C9 C10 H10B 108.6
H10A C10 H10B 107.6
C10 C11 C12 116.1(6)
C10 C11 H11A 108.3
C12 C11 H11A 108.3
C10 C11 H11B 108.3
C12 C11 H11B 108.3
H11A C11 H11B 107.4
C13 C12 C11 114.8(6)
C13 C12 H12A 108.6
C11 C12 H12A 108.6
C13 C12 H12B 108.6
C11 C12 H12B 108.6
H12A C12 H12B 107.6
C14 C13 C12 116.9(7)
C14 C13 H13A 108.1
C12 C13 H13A 108.1
C14 C13 H13B 108.1
C12 C13 H13B 108.1
H13A C13 H13B 107.3
O1 C14 O2 118.3(8)
O1 C14 C13 124.5(8)
O2 C14 C13 117.3(7)
C16 C15 O2 110.3(7)
C16 C15 H15A 109.6
O2 C15 H15A 109.6
C16 C15 H15B 109.6
O2 C15 H15B 109.6
H15A C15 H15B 108.1
C15 C16 N1 113.0(7)
C15 C16 H16A 109.0
N1 C16 H16A 109.0
C15 C16 H16B 109.0
N1 C16 H16B 109.0
H16A C16 H16B 107.8
O3 C17 N1 121.8(6)
O3 C17 C18 121.6(5)
N1 C17 C18 116.6(5)
C17 C18 C19 110.3(5)
C17 C18 H18A 109.6
C19 C18 H18A 109.6
C17 C18 H18B 109.6
C19 C18 H18B 109.6
H18A C18 H18B 108.1
C20 C19 C18 114.5(5)
C20 C19 H19A 108.6
C18 C19 H19A 108.6
C20 C19 H19B 108.6
C18 C19 H19B 108.6
H19A C19 H19B 107.6
C21 C20 C19 113.3(5)
C21 C20 H20A 108.9
C19 C20 H20A 108.9
C21 C20 H20B 108.9
C19 C20 H20B 108.9
H20A C20 H20B 107.7
C20 C21 C22 114.7(5)
C20 C21 H21A 108.6
C22 C21 H21A 108.6
C20 C21 H21B 108.6
C22 C21 H21B 108.6
H21A C21 H21B 107.6
C23 C22 C21 114.2(5)
C23 C22 H22A 108.7
C21 C22 H22A 108.7
C23 C22 H22B 108.7
C21 C22 H22B 108.7
H22A C22 H22B 107.6
C22 C23 C24 115.2(5)
C22 C23 H23A 108.5
C24 C23 H23A 108.5
C22 C23 H23B 108.5
C24 C23 H23B 108.5
H23A C23 H23B 107.5
C25 C24 C23 114.2(5)
C25 C24 H24A 108.7
C23 C24 H24A 108.7
C25 C24 H24B 108.7
C23 C24 H24B 108.7
H24A C24 H24B 107.6
C24 C25 C26 114.5(6)
C24 C25 H25A 108.6
C26 C25 H25A 108.6
C24 C25 H25B 108.6
C26 C25 H25B 108.6
H25A C25 H25B 107.6
C27 C26 C25 114.8(6)
C27 C26 H26A 108.6
C25 C26 H26A 108.6
C27 C26 H26B 108.6
C25 C26 H26B 108.6
H26A C26 H26B 107.5
C26 C27 C28 115.0(6)
C26 C27 H27A 108.5
C28 C27 H27A 108.5
C26 C27 H27B 108.5
C28 C27 H27B 108.5
H27A C27 H27B 107.5
C29 C28 C27 114.2(6)
C29 C28 H28A 108.7
C27 C28 H28A 108.7
C29 C28 H28B 108.7
C27 C28 H28B 108.7
H28A C28 H28B 107.6
C30 C29 C28 116.2(6)
C30 C29 H29A 108.2
C28 C29 H29A 108.2
C30 C29 H29B 108.2
C28 C29 H29B 108.2
H29A C29 H29B 107.4
C29 C30 C31 117.2(7)
C29 C30 H30A 108.0
C31 C30 H30A 108.0
C29 C30 H30B 108.0
C31 C30 H30B 108.0
H30A C30 H30B 107.2
C32 C31 C30 114.7(7)
C32 C31 H31A 108.6
C30 C31 H31A 108.6
C32 C31 H31B 108.6
C30 C31 H31B 108.6
H31A C31 H31B 107.6
C31 C32 H32A 109.5
C31 C32 H32B 109.5
H32A C32 H32B 109.5
C31 C32 H32C 109.5
H32A C32 H32C 109.5
H32B C32 H32C 109.5

loop_
_geom_bond_atom_site_label_1
_geom_bond_atom_site_label_2
_geom_bond_distance
O1 C14 1.172(9)
O2 C14 1.251(8)
O2 C15 1.454(10)
O3 C17 1.240(6)
N1 C17 1.339(7)
N1 C16 1.471(8)
N1 H1 1.1352
C1 C2 1.558(11)
C1 H1A 0.9600
C1 H1B 0.9600
C1 H1C 0.9600
C2 C3 1.498(9)
C2 H2A 0.9700
C2 H2B 0.9700
C3 C4 1.515(10)
C3 H3A 0.9700
C3 H3B 0.9700
C4 C5 1.519(10)
C4 H4A 0.9700
C4 H4B 0.9700
C5 C6 1.520(9)
C5 H5A 0.9700
C5 H5B 0.9700
C6 C7 1.525(9)
C6 H6A 0.9700
C6 H6B 0.9700
C7 C8 1.521(9)
C7 H7A 0.9700
C7 H7B 0.9700
C8 C9 1.509(10)
C8 H8A 0.9700
C8 H8B 0.9700
C9 C10 1.526(9)
C9 H9A 0.9700
C9 H9B 0.9700
C10 C11 1.512(9)
C10 H10A 0.9700
C10 H10B 0.9700
C11 C12 1.522(9)
C11 H11A 0.9700
C11 H11B 0.9700
C12 C13 1.491(10)
C12 H12A 0.9700
C12 H12B 0.9700
C13 C14 1.485(10)
C13 H13A 0.9700
C13 H13B 0.9700
C15 C16 1.437(11)
C15 H15A 0.9700
C15 H15B 0.9700
C16 H16A 0.9700
C16 H16B 0.9700
C17 C18 1.520(8)
C18 C19 1.544(8)
C18 H18A 0.9700
C18 H18B 0.9700
C19 C20 1.541(8)
C19 H19A 0.9700
C19 H19B 0.9700
C20 C21 1.529(8)
C20 H20A 0.9700
C20 H20B 0.9700
C21 C22 1.530(8)
C21 H21A 0.9700
C21 H21B 0.9700
C22 C23 1.523(8)
C22 H22A 0.9700
C22 H22B 0.9700
C23 C24 1.528(8)
C23 H23A 0.9700
C23 H23B 0.9700
C24 C25 1.526(8)
C24 H24A 0.9700
C24 H24B 0.9700
C25 C26 1.534(8)
C25 H25A 0.9700
C25 H25B 0.9700
C26 C27 1.514(9)
C26 H26A 0.9700
C26 H26B 0.9700
C27 C28 1.535(8)
C27 H27A 0.9700
C27 H27B 0.9700
C28 C29 1.516(9)
C28 H28A 0.9700
C28 H28B 0.9700
C29 C30 1.516(9)
C29 H29A 0.9700
C29 H29B 0.9700
C30 C31 1.531(10)
C30 H30A 0.9700
C30 H30B 0.9700
C31 C32 1.497(10)
C31 H31A 0.9700
C31 H31B 0.9700
C32 H32A 0.9600
C32 H32B 0.9600
C32 H32C 0.9600

loop_
_cod_related_entry_id
_cod_related_entry_database
_cod_related_entry_code
1 ChemSpider 30661518
